data_1534894
loop_
_publ_author_name
'Mahmoudkhani, A.H.'
'Langer, V.'

_publ_section_title
;
 Two-dimensional inorganic networks in the crystal structures of calcium
 and strontium phosphite monohydrates
;
_journal_name_full 'Phosphorus, Sulfur, Silicon and Related Elements'
_journal_page_first 83
_journal_page_last 94
_journal_volume 176
_journal_year 2001
_chemical_formula_sum 'Ca H3 O4 P'
_chemical_name_systematic 'Ca (H P O3) (H2 O)'
_space_group_IT_number 14
_symmetry_space_group_name_Hall '-P 2ybc'
_symmetry_space_group_name_H-M 'P 1 21/c 1'
_cell_angle_alpha 90
_cell_angle_beta 109.868
_cell_angle_gamma 90
_cell_formula_units_Z 4
_cell_length_a 7.7091
_cell_length_b 6.7212
_cell_length_c 7.9582
_cell_volume 387.806
_citation_journal_id_ASTM PSSLEC
_cod_data_source_file Mahmoudkhani_PSSLEC_2001_126.cif
_cod_data_source_block H3Ca1O4P1
_cod_original_cell_volume 387.8055
_cod_original_formula_sum 'H3 Ca1 O4 P1'
_cod_database_code 1534894

loop_
_symmetry_equiv_pos_as_xyz
x,y,z
-x,y+1/2,-z+1/2
-x,-y,-z
x,-y-1/2,z-1/2

loop_
_atom_site_label
_atom_site_type_symbol
_atom_site_fract_x
_atom_site_fract_y
_atom_site_fract_z
_atom_site_occupancy
_atom_site_U_iso_or_equiv
H3 H+1 0.179 0.418 -0.2 1 0.0
H1 H+1 0.87 0.287 0.509 1 0.0
O3 O-2 0.67533 0.523 0.36373 1 0.0
P1 P+3 0.72338 0.36517 0.51158 1 0.0
Ca1 Ca+2 0.39317 0.36881 0.14993 1 0.0
O4 O-2 0.75928 0.446 0.69799 1 0.0
H2 H+1 0.029 0.41 -0.161 1 0.0
O1 O-2 0.1387 0.3987 -0.1236 1 0.0
O2 O-2 0.5696 0.2064 0.45842 1 0.0
